data_2017549
loop_
_publ_author_name
'Insuasty, Henry'
'Castro, Edison'
'S\'anchez, Edison'
'Cobo, Justo'
'Glidewell, Christopher'

_publ_section_title
;
 Hydrogen-bonding patterns in two aroylthiocarbamates and two
 aroylimidothiocarbonates
;
_journal_coeditor_code FA3214
_journal_issue 3
_journal_name_full 'Acta Crystallographica Section C'
_journal_page_first o141
_journal_page_last o146
_journal_paper_doi 10.1107/S0108270110005032
_journal_volume 66
_journal_year 2010
_chemical_formula_iupac 'C12 H14 Cl N O2 S'
_chemical_formula_moiety 'C12 H14 Cl N O2 S'
_chemical_formula_sum 'C12 H14 Cl N O2 S'
_chemical_formula_weight 271.75
_chemical_name_systematic
;
<i>O</i>,<i>S</i>-diethyl (4-chlorobenzoyl)imidothiocarbonate
;
_space_group_IT_number 2
_symmetry_cell_setting triclinic
_symmetry_space_group_name_Hall '-P 1'
_symmetry_space_group_name_H-M 'P -1'
_atom_sites_solution_hydrogens geom
_atom_sites_solution_primary direct
_atom_sites_solution_secondary difmap
_cell_angle_alpha 69.545(13)
_cell_angle_beta 75.683(14)
_cell_angle_gamma 69.548(15)
_cell_formula_units_Z 2
_cell_length_a 7.8028(14)
_cell_length_b 9.480(2)
_cell_length_c 9.860(2)
_cell_measurement_reflns_used 2363
_cell_measurement_temperature 120(2)
_cell_measurement_theta_max 25.49
_cell_measurement_theta_min 3.12
_cell_volume 633.7(2)
_computing_cell_refinement 'DIRAX/LSQ (Duisenberg <i>et al.</i>,  2000)'
_computing_data_collection 'COLLECT (Nonius, 1999)'
_computing_data_reduction 'EVALCCD (Duisenberg <i>et al.</i>,  2003)'
_computing_molecular_graphics 'PLATON (Spek, 2009)'
_computing_publication_material
;
SHELXL97 (Sheldrick, 2008) and PLATON (Spek, 2009)
;
_computing_structure_refinement 'SHELXL97 (Sheldrick, 2008)'
_computing_structure_solution 'SIR2004 (Burla <i>et al.</i>,  2005)'
_diffrn_ambient_temperature 120(2)
_diffrn_detector_area_resol_mean 9.091
_diffrn_measured_fraction_theta_full 0.998
_diffrn_measured_fraction_theta_max 0.998
_diffrn_measurement_device_type 'Bruker Nonius KappaCCD area-detector'
_diffrn_measurement_method '\f and \w scans'
_diffrn_radiation_monochromator graphite
_diffrn_radiation_source 'Bruker Nonius FR591 rotating anode'
_diffrn_radiation_type 'Mo K\a'
_diffrn_radiation_wavelength 0.71073
_diffrn_reflns_av_R_equivalents 0.0513
_diffrn_reflns_av_sigmaI/netI 0.0373
_diffrn_reflns_limit_h_max 9
_diffrn_reflns_limit_h_min -9
_diffrn_reflns_limit_k_max 11
_diffrn_reflns_limit_k_min -11
_diffrn_reflns_limit_l_max 11
_diffrn_reflns_limit_l_min -11
_diffrn_reflns_number 14986
_diffrn_reflns_theta_full 25.49
_diffrn_reflns_theta_max 25.49
_diffrn_reflns_theta_min 3.12
_diffrn_standards_decay_% 0
_diffrn_standards_interval_count 0
_diffrn_standards_interval_time 0
_diffrn_standards_number 0
_exptl_absorpt_coefficient_mu 0.455
_exptl_absorpt_correction_T_max 0.879
_exptl_absorpt_correction_T_min 0.778
_exptl_absorpt_correction_type multi-scan
_exptl_absorpt_process_details '(SADABS; Sheldrick, 2003)'
_exptl_crystal_colour colourless
_exptl_crystal_density_diffrn 1.424
_exptl_crystal_density_method 'not measured'
_exptl_crystal_description block
_exptl_crystal_F_000 284
_exptl_crystal_size_max 0.52
_exptl_crystal_size_mid 0.45
_exptl_crystal_size_min 0.29
_refine_diff_density_max 0.490
_refine_diff_density_min -0.338
_refine_ls_extinction_method none
_refine_ls_goodness_of_fit_ref 1.122
_refine_ls_hydrogen_treatment constr
_refine_ls_matrix_type full
_refine_ls_number_parameters 156
_refine_ls_number_reflns 2363
_refine_ls_number_restraints 0
_refine_ls_restrained_S_all 1.122
_refine_ls_R_factor_all 0.0753
_refine_ls_R_factor_gt 0.0454
_refine_ls_shift/su_max 0.001
_refine_ls_shift/su_mean 0.000
_refine_ls_structure_factor_coef Fsqd
_refine_ls_weighting_details 'w = 1/[\s^2^(Fo^2^)+(0.0506P)^2^+0.5461P] where P=(Fo^2^+2Fc^2^)/3'
_refine_ls_weighting_scheme calc
_refine_ls_wR_factor_gt 0.1014
_refine_ls_wR_factor_ref 0.1190
_reflns_number_gt 1707
_reflns_number_total 2363
_reflns_threshold_expression I>2\s(I)
_cod_data_source_file fa3214.cif
_cod_data_source_block IV
_cod_database_code 2017549
_cod_database_fobs_code 2017549

loop_
_symmetry_equiv_pos_as_xyz
'x, y, z'
'-x, -y, -z'

loop_
_atom_site_type_symbol
_atom_site_label
_atom_site_fract_x
_atom_site_fract_y
_atom_site_fract_z
_atom_site_U_iso_or_equiv
_atom_site_adp_type
_atom_site_calc_flag
_atom_site_refinement_flags
_atom_site_occupancy
_atom_site_disorder_assembly
_atom_site_disorder_group
C C1 0.6593(4) 0.7556(3) 0.4431(3) 0.0240(6) Uani d . 1 . .
O O1 0.8135(3) 0.7656(2) 0.3846(2) 0.0325(5) Uani d . 1 . .
N N2 0.5661(3) 0.7985(3) 0.5679(2) 0.0226(5) Uani d . 1 . .
C C3 0.6490(4) 0.8421(3) 0.6362(3) 0.0223(6) Uani d . 1 . .
S S31 0.87215(10) 0.85769(9) 0.59107(8) 0.0268(2) Uani d . 1 . .
C C32 0.9012(4) 0.8995(3) 0.7480(3) 0.0273(7) Uani d . 1 . .
H H32A 1.0037 0.9474 0.7203 0.033 Uiso calc R 1 . .
H H32B 0.7871 0.9771 0.7772 0.033 Uiso calc R 1 . .
C C33 0.9421(4) 0.7544(4) 0.8772(3) 0.0328(7) Uani d . 1 . .
H H33A 0.8340 0.7146 0.9138 0.049 Uiso calc R 1 . .
H H33B 0.9705 0.7812 0.9549 0.049 Uiso calc R 1 . .
H H33C 1.0482 0.6733 0.8467 0.049 Uiso calc R 1 . .
O O41 0.5607(2) 0.8827(2) 0.7565(2) 0.0251(5) Uani d . 1 . .
C C42 0.3756(4) 0.8675(4) 0.8099(3) 0.0292(7) Uani d . 1 . .
H H42A 0.3786 0.7553 0.8456 0.035 Uiso calc R 1 . .
H H42B 0.2969 0.9224 0.7312 0.035 Uiso calc R 1 . .
C C43 0.3037(4) 0.9407(3) 0.9311(3) 0.0304(7) Uani d . 1 . .
H H43A 0.3876 0.8894 1.0049 0.046 Uiso calc R 1 . .
H H43B 0.1809 0.9281 0.9757 0.046 Uiso calc R 1 . .
H H43C 0.2950 1.0529 0.8928 0.046 Uiso calc R 1 . .
C C11 0.5539(4) 0.6970(3) 0.3790(3) 0.0211(6) Uani d . 1 . .
C C12 0.3699(4) 0.7069(3) 0.4287(3) 0.0236(6) Uani d . 1 . .
H H12 0.3088 0.7486 0.5084 0.028 Uiso calc R 1 . .
C C13 0.2736(4) 0.6566(3) 0.3632(3) 0.0242(6) Uani d . 1 . .
H H13 0.1466 0.6640 0.3968 0.029 Uiso calc R 1 . .
C C14 0.3655(4) 0.5958(3) 0.2486(3) 0.0250(6) Uani d . 1 . .
Cl Cl14 0.24405(10) 0.53734(8) 0.16335(8) 0.0315(2) Uani d . 1 . .
C C15 0.5495(4) 0.5827(3) 0.1988(3) 0.0263(6) Uani d . 1 . .
H H15 0.6109 0.5391 0.1203 0.032 Uiso calc R 1 . .
C C16 0.6435(4) 0.6338(3) 0.2646(3) 0.0271(6) Uani d . 1 . .
H H16 0.7707 0.6255 0.2311 0.033 Uiso calc R 1 . .

loop_
_atom_site_aniso_label
_atom_site_aniso_U_11
_atom_site_aniso_U_22
_atom_site_aniso_U_33
_atom_site_aniso_U_12
_atom_site_aniso_U_13
_atom_site_aniso_U_23
C1 0.0224(15) 0.0244(15) 0.0243(15) -0.0039(12) -0.0070(12) -0.0063(12)
O1 0.0244(11) 0.0500(13) 0.0283(11) -0.0146(10) 0.0005(9) -0.0167(10)
N2 0.0184(12) 0.0261(13) 0.0247(12) -0.0057(10) -0.0039(10) -0.0094(10)
C3 0.0234(15) 0.0206(14) 0.0207(14) -0.0043(11) -0.0050(11) -0.0041(11)
S31 0.0216(4) 0.0374(4) 0.0246(4) -0.0120(3) -0.0027(3) -0.0100(3)
C32 0.0236(15) 0.0363(17) 0.0279(16) -0.0130(13) -0.0067(12) -0.0096(13)
C33 0.0324(17) 0.0354(17) 0.0326(17) -0.0061(14) -0.0099(14) -0.0124(14)
O41 0.0182(10) 0.0317(11) 0.0281(11) -0.0085(8) -0.0015(8) -0.0118(9)
C42 0.0195(15) 0.0390(18) 0.0338(17) -0.0119(13) 0.0012(12) -0.0161(14)
C43 0.0308(17) 0.0314(17) 0.0304(16) -0.0111(14) -0.0012(13) -0.0106(13)
C11 0.0220(14) 0.0191(13) 0.0192(13) -0.0038(11) -0.0055(11) -0.0022(11)
C12 0.0218(14) 0.0223(14) 0.0261(15) -0.0045(12) -0.0051(11) -0.0072(12)
C13 0.0210(15) 0.0256(15) 0.0251(15) -0.0052(12) -0.0039(12) -0.0075(12)
C14 0.0319(16) 0.0220(14) 0.0220(15) -0.0074(12) -0.0092(12) -0.0045(12)
Cl14 0.0374(5) 0.0333(4) 0.0305(4) -0.0114(3) -0.0119(3) -0.0112(3)
C15 0.0278(16) 0.0285(16) 0.0217(15) -0.0048(13) -0.0024(12) -0.0103(12)
C16 0.0247(15) 0.0279(15) 0.0260(15) -0.0059(12) -0.0021(12) -0.0076(12)

loop_
_atom_type_symbol
_atom_type_description
_atom_type_scat_dispersion_real
_atom_type_scat_dispersion_imag
_atom_type_scat_source
C C 0.0033 0.0016 'International Tables Vol C Tables 4.2.6.8 and 6.1.1.4'
H H 0.0000 0.0000 'International Tables Vol C Tables 4.2.6.8 and 6.1.1.4'
Cl Cl 0.1484 0.1585 'International Tables Vol C Tables 4.2.6.8 and 6.1.1.4'
N N 0.0061 0.0033 'International Tables Vol C Tables 4.2.6.8 and 6.1.1.4'
O O 0.0106 0.0060 'International Tables Vol C Tables 4.2.6.8 and 6.1.1.4'
S S 0.1246 0.1234 'International Tables Vol C Tables 4.2.6.8 and 6.1.1.4'

loop_
_geom_angle_atom_site_label_1
_geom_angle_atom_site_label_2
_geom_angle_atom_site_label_3
_geom_angle_site_symmetry_1
_geom_angle_site_symmetry_3
_geom_angle
_geom_angle_publ_flag
O1 C1 N2 . . 125.1(3) ?
O1 C1 C11 . . 120.5(2) ?
N2 C1 C11 . . 114.4(2) ?
C3 N2 C1 . . 119.2(2) ?
N2 C3 O41 . . 119.5(2) ?
N2 C3 S31 . . 127.9(2) ?
O41 C3 S31 . . 112.63(19) ?
C3 S31 C32 . . 102.47(13) ?
C33 C32 S31 . . 112.8(2) ?
C33 C32 H32A . . 109.0 ?
S31 C32 H32A . . 109.0 ?
C33 C32 H32B . . 109.0 ?
S31 C32 H32B . . 109.0 ?
H32A C32 H32B . . 107.8 ?
C32 C33 H33A . . 109.5 ?
C32 C33 H33B . . 109.5 ?
H33A C33 H33B . . 109.5 ?
C32 C33 H33C . . 109.5 ?
H33A C33 H33C . . 109.5 ?
H33B C33 H33C . . 109.5 ?
C3 O41 C42 . . 118.0(2) ?
O41 C42 C43 . . 105.8(2) ?
O41 C42 H42A . . 110.6 ?
C43 C42 H42A . . 110.6 ?
O41 C42 H42B . . 110.6 ?
C43 C42 H42B . . 110.6 ?
H42A C42 H42B . . 108.7 ?
C42 C43 H43A . . 109.5 ?
C42 C43 H43B . . 109.5 ?
H43A C43 H43B . . 109.5 ?
C42 C43 H43C . . 109.5 ?
H43A C43 H43C . . 109.5 ?
H43B C43 H43C . . 109.5 ?
C12 C11 C16 . . 119.7(3) ?
C12 C11 C1 . . 121.8(2) ?
C16 C11 C1 . . 118.5(3) ?
C11 C12 C13 . . 120.5(3) ?
C11 C12 H12 . . 119.8 ?
C13 C12 H12 . . 119.8 ?
C14 C13 C12 . . 118.6(3) ?
C14 C13 H13 . . 120.7 ?
C12 C13 H13 . . 120.7 ?
C15 C14 C13 . . 121.8(3) ?
C15 C14 Cl14 . . 119.4(2) ?
C13 C14 Cl14 . . 118.8(2) ?
C14 C15 C16 . . 119.0(3) ?
C14 C15 H15 . . 120.5 ?
C16 C15 H15 . . 120.5 ?
C15 C16 C11 . . 120.4(3) ?
C15 C16 H16 . . 119.8 ?
C11 C16 H16 . . 119.8 ?

loop_
_geom_bond_atom_site_label_1
_geom_bond_atom_site_label_2
_geom_bond_site_symmetry_2
_geom_bond_distance
_geom_bond_publ_flag
C1 O1 . 1.220(3) ?
C1 N2 . 1.382(3) ?
C1 C11 . 1.485(4) ?
N2 C3 . 1.281(3) ?
C3 O41 . 1.326(3) ?
C3 S31 . 1.733(3) ?
S31 C32 . 1.808(3) ?
C32 C33 . 1.512(4) ?
C32 H32A . 0.9900 ?
C32 H32B . 0.9900 ?
C33 H33A . 0.9800 ?
C33 H33B . 0.9800 ?
C33 H33C . 0.9800 ?
O41 C42 . 1.449(3) ?
C42 C43 . 1.484(4) ?
C42 H42A . 0.9900 ?
C42 H42B . 0.9900 ?
C43 H43A . 0.9800 ?
C43 H43B . 0.9800 ?
C43 H43C . 0.9800 ?
C11 C12 . 1.379(4) ?
C11 C16 . 1.382(4) ?
C12 C13 . 1.384(4) ?
C12 H12 . 0.9500 ?
C13 C14 . 1.375(4) ?
C13 H13 . 0.9500 ?
C14 C15 . 1.373(4) ?
C14 Cl14 . 1.731(3) ?
C15 C16 . 1.377(4) ?
C15 H15 . 0.9500 ?
C16 H16 . 0.9500 ?

loop_
_geom_hbond_atom_site_label_D
_geom_hbond_atom_site_label_H
_geom_hbond_atom_site_label_A
_geom_hbond_site_symmetry_A
_geom_hbond_distance_DH
_geom_hbond_distance_HA
_geom_hbond_distance_DA
_geom_hbond_angle_DHA
_geom_hbond_publ_flag
C13 H13 O1 1_455 0.95 2.45 3.345(4) 156 no

loop_
_geom_torsion_atom_site_label_1
_geom_torsion_atom_site_label_2
_geom_torsion_atom_site_label_3
_geom_torsion_atom_site_label_4
_geom_torsion_site_symmetry_1
_geom_torsion_site_symmetry_2
_geom_torsion_site_symmetry_3
_geom_torsion_site_symmetry_4
_geom_torsion
_geom_torsion_publ_flag
O1 C1 N2 C3 . . . . -5.3(4) ?
C11 C1 N2 C3 . . . . 176.1(2) ?
C1 N2 C3 O41 . . . . -179.6(2) ?
C1 N2 C3 S31 . . . . 0.7(4) ?
N2 C3 S31 C32 . . . . -172.7(3) ?
O41 C3 S31 C32 . . . . 7.7(2) ?
C3 S31 C32 C33 . . . . 78.7(2) ?
N2 C3 O41 C42 . . . . 3.2(4) ?
S31 C3 O41 C42 . . . . -177.08(19) ?
C3 O41 C42 C43 . . . . -172.5(2) ?
O1 C1 C11 C12 . . . . -169.8(3) ?
N2 C1 C11 C12 . . . . 8.9(4) ?
O1 C1 C11 C16 . . . . 9.0(4) ?
N2 C1 C11 C16 . . . . -172.4(2) ?
C16 C11 C12 C13 . . . . -1.1(4) ?
C1 C11 C12 C13 . . . . 177.6(2) ?
C11 C12 C13 C14 . . . . 0.4(4) ?
C12 C13 C14 C15 . . . . 0.5(4) ?
C12 C13 C14 Cl14 . . . . -178.4(2) ?
C13 C14 C15 C16 . . . . -0.8(4) ?
Cl14 C14 C15 C16 . . . . 178.1(2) ?
C14 C15 C16 C11 . . . . 0.1(4) ?
C12 C11 C16 C15 . . . . 0.9(4) ?
C1 C11 C16 C15 . . . . -177.9(3) ?

loop_
_cod_related_entry_id
_cod_related_entry_database
_cod_related_entry_code
1 ChemSpider 30654218
